data_1566656
loop_
_publ_author_name
'Salzmann, C. G.'
'Loveday, J. S.'
'Rosu-Finsen, A.'
'Bull, C. L.'

_publ_section_title
;
 Structure and nature of ice XIX
;
_journal_name_full 'Nature Communications'
_journal_page_first 3162
_journal_volume 12
_journal_year 2021
_chemical_formula_sum 'D2 O'
_space_group_IT_number 60
_space_group_name_Hall '-P 2n 2ab'
_space_group_name_H-M_alt 'P b c n'
_symmetry_space_group_name_H-M 'P b c n'
_cell_angle_alpha 90.0000
_cell_angle_beta 90.0000
_cell_angle_gamma 90.0000
_cell_formula_units_Z 20
_cell_length_a 8.3966(3)
_cell_length_b 5.4546(1)
_cell_length_c 8.3737(3)
_cell_volume 383.52(2)
_cod_data_source_file iceXIX_Salzmann2021Pbcn.cif
_cod_data_source_block iceXIX_Salzmann2021
_cod_original_formula_sum 'D2 O1'
_cod_database_code 1566656

loop_
_space_group_symop_operation_xyz
'x, y, z'
'-x, -y, -z'
'-x+1/2, -y+1/2, z+1/2'
'x+1/2, y+1/2, -z+1/2'
'-x, y, -z+1/2'
'x, -y, z+1/2'
'x+1/2, -y+1/2, -z'
'-x+1/2, y+1/2, z'

loop_
_atom_site_label
_atom_site_type_symbol
_atom_site_fract_x
_atom_site_fract_y
_atom_site_fract_z
_atom_site_U_iso_or_equiv
_atom_site_occupancy
D1 D 0.2428(9) 0.1142(11) 0.0299(6) 0.01199(32) 0.50000
D2 D 0.8007(7) 0.3621(12) 0.0305(7) 0.01199(32) 0.50000
D3 D 0.0673(7) 0.2313(11) 0.1053(8) 0.01199(32) 0.50000
D4 D -0.0382(9) 0.3205(11) 0.0765(8) 0.01199(32) 0.50000
D5 D 0.0849(7) -0.0326(11) 0.1278(8) 0.01199(32) 0.50000
D6 D -0.1025(10) 0.5366(11) 0.1483(9) 0.01199(32) 0.50000
D7 D 0.0454(9) 0.8920(10) 0.1885(7) 0.01199(32) 0.50000
D8 D -0.0717(7) 0.6720(10) 0.2079(7) 0.01199(32) 0.50000
D9 D 0.1860(9) 0.2308(12) 0.1868(7) 0.01199(32) 0.50000
D10 D 0.8424(9) 0.2873(13) 0.2072(7) 0.01199(32) 0.50000
O1 O 0.1502(5) 0.1182(6) 0.1022(5) 0.00657(33) 1.00000
O2 O 0.8737(4) 0.3726(6) 0.1109(6) 0.00657(33) 1.00000
O3 O 0.00000 0.7349(12) 0.25000 0.01421(33) 1.00000

loop_
_citation_id
_citation_doi
_citation_year
1 10.1038/s41467-021-23399-z 2021
